data_7719658
loop_
_publ_author_name
'Langwald, Jan'
'Gomila, Rosa M.'
'van Gerven, David'
'Frontera, Antonio'
'Wickleder, Mathias S.'

_publ_section_title
;
 Introducing (inter-)halogen polysulfates - a study on the influence of
 halogen bonding on weakly coordinating anions.
;
_journal_issue 43
_journal_name_full 'Dalton transactions (Cambridge, England : 2003)'
_journal_page_first 16095
_journal_page_last 16105
_journal_paper_doi 10.1039/d5dt02088c
_journal_volume 54
_journal_year 2025
_chemical_formula_moiety '2(Br2 I), O13 S4'
_chemical_formula_sum 'Br4 I2 O13 S4'
_chemical_formula_weight 909.68
_chemical_melting_point ?
_chemical_properties_physical Moisture-sensitive
_space_group_crystal_system triclinic
_space_group_IT_number 2
_space_group_name_Hall '-P 1'
_space_group_name_H-M_alt 'P -1'
_atom_sites_solution_primary dual
_audit_creation_date 2024-06-25
_audit_creation_method
;FinalCif V144 by Daniel Kratzert, Freiburg 2024, 
https://dkratzert.de/finalcif.html
;
_audit_update_record
;
2024-11-27 deposited with the CCDC.	2025-09-30 downloaded from the CCDC.
;
_cell_angle_alpha 66.868(2)
_cell_angle_beta 72.951(2)
_cell_angle_gamma 63.040(2)
_cell_formula_units_Z 2
_cell_length_a 9.9163(5)
_cell_length_b 10.5974(6)
_cell_length_c 10.7689(6)
_cell_measurement_reflns_used 9788
_cell_measurement_temperature 100.00
_cell_measurement_theta_max 25.57
_cell_measurement_theta_min 2.63
_cell_volume 918.40(9)
_computing_cell_refinement 'SAINT V8.40B (?, 2016)'
_computing_data_reduction 'SAINT V8.40B (?, 2016)'
_computing_molecular_graphics 'Olex2 1.5 (Dolomanov et al., 2009)'
_computing_publication_material 'Olex2 1.5 (Dolomanov et al., 2009)'
_computing_structure_refinement 'XL  (Sheldrick, 2008)'
_computing_structure_solution 'SHELXT 2018/2 (Sheldrick, 2018)'
_diffrn_ambient_environment N2
_diffrn_ambient_temperature 100.00
_diffrn_detector CPAD
_diffrn_detector_area_resol_mean 7.41
_diffrn_detector_type 'Bruker PHOTON III'
_diffrn_measured_fraction_theta_full 0.997
_diffrn_measured_fraction_theta_max 0.997
_diffrn_measurement_device 'three-circle diffractometer'
_diffrn_measurement.device 'KAPPA diffractometer'

_diffrn_measurement_device_type 'Bruker APEX-II CCD'
_diffrn_measurement_method '\f and \w scans'
_diffrn_measurement_specimen_support 'MiTeGen micromount'
_diffrn_radiation_monochromator 'multilayer mirror'
_diffrn_radiation_type AgK\a
_diffrn_radiation.type 'Mo K\a'

_diffrn_radiation_wavelength 0.56086
_diffrn_reflns_av_R_equivalents 0.0590
_diffrn_reflns_av_unetI/netI 0.0289
_diffrn_reflns_Laue_measured_fraction_full 0.997
_diffrn_reflns_Laue_measured_fraction_max 0.997
_diffrn_reflns_limit_h_max 15
_diffrn_reflns_limit_h_min -15
_diffrn_reflns_limit_k_max 16
_diffrn_reflns_limit_k_min -16
_diffrn_reflns_limit_l_max 16
_diffrn_reflns_limit_l_min -16
_diffrn_reflns_number 72400
_diffrn_reflns_point_group_measured_fraction_full 0.997
_diffrn_reflns_point_group_measured_fraction_max 0.997
_diffrn_reflns_theta_full 19.665
_diffrn_reflns_theta_max 25.616
_diffrn_reflns_theta_min 2.023
_diffrn_source 'microfocus sealed tube'
_diffrn_source_current 0.9
_diffrn_source_power 0.045
_diffrn_source_type 'INCOATEC I\mS 3.0'
_diffrn_source_voltage 50.0
_diffrn_standards_number 0
_exptl_absorpt_coefficient_mu 6.684
_exptl_absorpt_correction_T_max 0.7452
_exptl_absorpt_correction_T_min 0.2339
_exptl_absorpt_correction_type multi-scan
_exptl_absorpt_process_details
;
SADABS-2016/2 (Bruker,2016/2) was used for absorption correction.
wR2(int) was 0.1428 before and 0.0764 after correction.
The Ratio of minimum to maximum transmission is 0.3139.
The \l/2 correction factor is Not present.
;
_exptl_crystal_colour 'clear red'
_exptl_crystal_colour_lustre clear
_exptl_crystal_colour_primary red
_exptl_crystal_density_diffrn 3.290
_exptl_crystal_density_meas ?
_exptl_crystal_density_method 'not measured'
_exptl_crystal_description irregular
_exptl_crystal_F_000 828
_exptl_crystal_size_max 0.67
_exptl_crystal_size_mid 0.38
_exptl_crystal_size_min 0.24
_refine_diff_density_max 3.044
_refine_diff_density_min -1.693
_refine_diff_density_rms 0.250
_refine_ls_extinction_coef 0.0016(3)
_refine_ls_extinction_expression Fc^*^=kFc[1+0.001xFc^2^\l^3^/sin(2\q)]^-1/4^
_refine_ls_extinction_method 'SHELXL-2019/1 (Sheldrick 2019)'
_refine_ls_goodness_of_fit_ref 1.033
_refine_ls_hydrogen_treatment undef
_refine_ls_matrix_type full
_refine_ls_number_parameters 209
_refine_ls_number_reflns 7030
_refine_ls_number_restraints 0
_refine_ls_restrained_S_all 1.033
_refine_ls_R_factor_all 0.0366
_refine_ls_R_factor_gt 0.0333
_refine_ls_shift/su_max 0.001
_refine_ls_shift/su_mean 0.000
_refine_ls_structure_factor_coef Fsqd
_refine_ls_weighting_details 'w=1/[\s^2^(Fo^2^)+(0.0471P)^2^+4.6387P] where P=(Fo^2^+2Fc^2^)/3'
_refine_ls_weighting_scheme calc
_refine_ls_wR_factor_gt 0.0876
_refine_ls_wR_factor_ref 0.0905
_reflns_Friedel_coverage 0.000
_reflns_number_gt 6412
_reflns_number_total 7030
_reflns_threshold_expression 'I > 2\s(I)'
_cod_data_source_file d5dt02088c2.cif
_cod_data_source_block v6
_cod_depositor_comments
;
The following automatic conversions were performed:

data item '_chemical_melting_point' value 'not measured' was changed
to '?' -- the value is undefined or not given.

data item '_exptl_crystal_density_meas' value 'not measured' was
changed to '?' -- the value is perceived as not measured.

Automatic conversion script
Id: cif_fix_values 8170 2020-07-09 18:12:32Z antanas 

 Adding full bibliography for 7719658--7719662.cif.
;
_cod_database_code 7719658
_diffrn_measurement_device_typ 'Bruker D8 VENTURE dual wavelength Mo/Ag'
_olex2_refinement_description
;
;
_olex2_submission_special_instructions 'No special instructions were received'
_shelx_shelxl_version_number 2019/1
_shelx_space_group_comment
;
The symmetry employed for this shelxl refinement is uniquely defined
by the following loop, which should always be used as a source of
symmetry information in preference to the above space-group names.
They are only intended as comments.
;
_shelx_estimated_absorpt_t_min 0.094
_shelx_estimated_absorpt_t_max 0.297
_diffrn_measurement_ambient_temperature_device_make 'Oxford Cryostream 800'

loop_
_space_group_symop_operation_xyz
'x, y, z'
'-x, -y, -z'

loop_
_atom_site_label
_atom_site_type_symbol
_atom_site_fract_x
_atom_site_fract_y
_atom_site_fract_z
_atom_site_U_iso_or_equiv
_atom_site_adp_type
_atom_site_occupancy
_atom_site_site_symmetry_order
_atom_site_calc_flag
_atom_site_refinement_flags_posn
_atom_site_refinement_flags_adp
_atom_site_refinement_flags_occupancy
_atom_site_disorder_assembly
_atom_site_disorder_group
I1 I 0.42214(3) 0.69041(2) 0.14268(2) 0.01373(6) Uani 1 1 d . . . . .
Br1 Br 0.33749(4) 0.95716(4) 0.01567(4) 0.01815(8) Uani 1 1 d . . . . .
Br2 Br 0.19810(4) 0.65420(4) 0.11825(4) 0.01811(8) Uani 1 1 d . . . . .
I2 I -0.06132(2) 1.18915(2) 0.26601(2) 0.01257(6) Uani 1 1 d . . . . .
Br3 Br 0.17883(4) 1.21554(4) 0.25652(4) 0.01813(8) Uani 1 1 d . . . . .
Br4 Br 0.02666(4) 0.91613(4) 0.35375(4) 0.01810(8) Uani 1 1 d . . . . .
S1 S 0.82159(10) 0.62022(9) 0.15122(8) 0.01258(14) Uani 1 1 d . . . . .
S2 S 0.79356(10) 0.55713(10) 0.44587(9) 0.01490(15) Uani 1 1 d . . . . .
S3 S 0.51596(11) 0.81676(10) 0.43890(9) 0.01605(15) Uani 1 1 d . . . . .
S4 S 0.46137(10) 0.73165(10) 0.73231(9) 0.01448(15) Uani 1 1 d . . . . .
O121 O 0.8616(3) 0.6203(3) 0.2955(3) 0.0154(5) Uani 1 1 d . . . . .
O11 O 0.6775(3) 0.7445(3) 0.1295(3) 0.0195(5) Uani 1 1 d . . . . .
O12 O 0.8107(3) 0.4798(3) 0.1853(3) 0.0175(5) Uani 1 1 d . . . . .
O13 O 0.9527(4) 0.6403(4) 0.0605(3) 0.0230(6) Uani 1 1 d . . . . .
O231 O 0.6119(3) 0.6440(3) 0.4407(3) 0.0143(4) Uani 1 1 d . . . . .
O22 O 0.8371(3) 0.6055(4) 0.5271(3) 0.0226(6) Uani 1 1 d . . . . .
O21 O 0.8165(4) 0.4069(3) 0.4776(3) 0.0238(6) Uani 1 1 d . . . . .
O341 O 0.5410(3) 0.8140(3) 0.5762(3) 0.0142(4) Uani 1 1 d . . . . .
O31 O 0.3652(4) 0.8370(4) 0.4416(3) 0.0259(6) Uani 1 1 d . . . . .
O32 O 0.5893(4) 0.9045(3) 0.3353(3) 0.0272(7) Uani 1 1 d . . . . .
O41 O 0.3062(3) 0.8362(4) 0.7454(3) 0.0210(5) Uani 1 1 d . . . . .
O42 O 0.5568(3) 0.7203(4) 0.8158(3) 0.0207(5) Uani 1 1 d . . . . .
O43 O 0.4777(4) 0.5944(3) 0.7204(3) 0.0199(5) Uani 1 1 d . . . . .

loop_
_atom_site_aniso_label
_atom_site_aniso_U_11
_atom_site_aniso_U_22
_atom_site_aniso_U_33
_atom_site_aniso_U_23
_atom_site_aniso_U_13
_atom_site_aniso_U_12
I1 0.01661(10) 0.01185(10) 0.01267(9) -0.00273(7) -0.00148(7) -0.00661(8)
Br1 0.01859(16) 0.01246(15) 0.02043(16) -0.00260(12) -0.00283(12) -0.00549(12)
Br2 0.01992(16) 0.01445(15) 0.01789(15) -0.00233(12) -0.00052(12) -0.00838(12)
I2 0.01354(10) 0.01019(10) 0.01281(9) -0.00273(7) -0.00152(7) -0.00446(7)
Br3 0.02024(16) 0.01562(15) 0.01969(16) -0.00507(12) -0.00856(12) -0.00465(12)
Br4 0.01992(16) 0.01104(14) 0.01869(16) -0.00389(11) -0.00225(12) -0.00293(12)
S1 0.0137(3) 0.0113(3) 0.0120(3) -0.0033(3) -0.0012(3) -0.0048(3)
S2 0.0170(4) 0.0120(3) 0.0115(3) -0.0039(3) -0.0021(3) -0.0018(3)
S3 0.0193(4) 0.0097(3) 0.0143(3) -0.0031(3) -0.0023(3) -0.0021(3)
S4 0.0149(4) 0.0148(4) 0.0136(3) -0.0041(3) 0.0008(3) -0.0075(3)
O121 0.0170(11) 0.0190(12) 0.0117(10) -0.0061(9) -0.0002(8) -0.0080(9)
O11 0.0213(13) 0.0129(12) 0.0205(12) -0.0040(9) -0.0088(10) -0.0007(10)
O12 0.0208(12) 0.0107(11) 0.0212(12) -0.0050(9) -0.0062(10) -0.0040(9)
O13 0.0240(14) 0.0352(17) 0.0150(12) -0.0075(11) 0.0039(10) -0.0199(13)
O231 0.0143(11) 0.0102(10) 0.0165(11) -0.0045(8) -0.0010(8) -0.0035(8)
O22 0.0202(13) 0.0280(15) 0.0185(12) -0.0126(11) -0.0055(10) -0.0022(11)
O21 0.0320(16) 0.0094(11) 0.0179(12) -0.0025(9) -0.0013(11) -0.0005(10)
O341 0.0168(11) 0.0130(11) 0.0121(10) -0.0043(8) 0.0021(8) -0.0073(9)
O31 0.0202(14) 0.0255(15) 0.0291(15) -0.0105(12) -0.0103(11) -0.0003(11)
O32 0.0449(19) 0.0131(12) 0.0162(12) -0.0037(10) 0.0045(12) -0.0111(12)
O41 0.0136(11) 0.0255(14) 0.0238(13) -0.0121(11) 0.0036(10) -0.0075(10)
O42 0.0210(13) 0.0264(14) 0.0175(12) -0.0069(10) -0.0035(10) -0.0106(11)
O43 0.0268(14) 0.0138(12) 0.0196(12) -0.0010(9) -0.0042(10) -0.0113(10)

loop_
_atom_type_symbol
_atom_type_description
_atom_type_scat_dispersion_real
_atom_type_scat_dispersion_imag
_atom_type_scat_source
Br Br 0.1872 1.6557 'International Tables Vol C Tables 4.2.6.8 and 6.1.1.4'
I I -0.8561 1.1928 'International Tables Vol C Tables 4.2.6.8 and 6.1.1.4'
O O 0.0058 0.0036 'International Tables Vol C Tables 4.2.6.8 and 6.1.1.4'
S S 0.0831 0.0770 'International Tables Vol C Tables 4.2.6.8 and 6.1.1.4'

loop_
_geom_angle_atom_site_label_1
_geom_angle_atom_site_label_2
_geom_angle_atom_site_label_3
_geom_angle
_geom_angle_site_symmetry_1
_geom_angle_site_symmetry_3
_geom_angle_publ_flag
Br1 I1 Br2 96.409(15) . . ?
Br4 I2 Br3 99.264(15) . . ?
O11 S1 O121 103.26(15) . . ?
O12 S1 O121 105.51(15) . . ?
O12 S1 O11 113.12(18) . . ?
O13 S1 O121 98.37(16) . . ?
O13 S1 O11 116.42(19) . . ?
O13 S1 O12 117.11(19) . . ?
O121 S2 O231 102.10(14) . . ?
O22 S2 O121 106.41(18) . . ?
O22 S2 O231 109.41(16) . . ?
O22 S2 O21 122.0(2) . . ?
O21 S2 O121 111.87(17) . . ?
O21 S2 O231 103.28(18) . . ?
O341 S3 O231 102.52(14) . . ?
O31 S3 O231 102.60(18) . . ?
O31 S3 O341 111.83(18) . . ?
O32 S3 O231 108.71(17) . . ?
O32 S3 O341 106.38(18) . . ?
O32 S3 O31 122.9(2) . . ?
O41 S4 O341 103.92(16) . . ?
O41 S4 O43 114.35(18) . . ?
O42 S4 O341 99.70(16) . . ?
O42 S4 O41 115.64(18) . . ?
O42 S4 O43 116.62(18) . . ?
O43 S4 O341 103.53(15) . . ?
S2 O121 S1 126.70(17) . . ?
S2 O231 S3 124.30(17) . . ?
S3 O341 S4 123.96(17) . . ?

loop_
_geom_bond_atom_site_label_1
_geom_bond_atom_site_label_2
_geom_bond_distance
_geom_bond_site_symmetry_2
_geom_bond_publ_flag
I1 Br1 2.4597(4) . ?
I1 Br2 2.5193(4) . ?
I2 Br3 2.4897(4) . ?
I2 Br4 2.4641(4) . ?
S1 O121 1.713(3) . ?
S1 O11 1.442(3) . ?
S1 O12 1.433(3) . ?
S1 O13 1.426(3) . ?
S2 O121 1.563(3) . ?
S2 O231 1.616(3) . ?
S2 O22 1.410(3) . ?
S2 O21 1.412(3) . ?
S3 O231 1.632(3) . ?
S3 O341 1.556(3) . ?
S3 O31 1.404(3) . ?
S3 O32 1.400(3) . ?
S4 O341 1.705(3) . ?
S4 O41 1.437(3) . ?
S4 O42 1.425(3) . ?
S4 O43 1.442(3) . ?

loop_
_geom_torsion_atom_site_label_1
_geom_torsion_atom_site_label_2
_geom_torsion_atom_site_label_3
_geom_torsion_atom_site_label_4
_geom_torsion
_geom_torsion_site_symmetry_1
_geom_torsion_site_symmetry_2
_geom_torsion_site_symmetry_3
_geom_torsion_site_symmetry_4
_geom_torsion_publ_flag
O121 S2 O231 S3 -76.9(2) . . . . ?
O11 S1 O121 S2 79.8(2) . . . . ?
O12 S1 O121 S2 -39.1(3) . . . . ?
O13 S1 O121 S2 -160.4(2) . . . . ?
O231 S2 O121 S1 -54.9(2) . . . . ?
O231 S3 O341 S4 -70.7(2) . . . . ?
O22 S2 O121 S1 -169.6(2) . . . . ?
O22 S2 O231 S3 35.5(3) . . . . ?
O21 S2 O121 S1 54.9(3) . . . . ?
O21 S2 O231 S3 166.8(2) . . . . ?
O341 S3 O231 S2 -60.9(2) . . . . ?
O31 S3 O231 S2 -177.0(2) . . . . ?
O31 S3 O341 S4 38.5(3) . . . . ?
O32 S3 O231 S2 51.5(3) . . . . ?
O32 S3 O341 S4 175.2(2) . . . . ?
O41 S4 O341 S3 -77.9(2) . . . . ?
O42 S4 O341 S3 162.4(2) . . . . ?
O43 S4 O341 S3 41.9(2) . . . . ?
